data_4133176
loop_
_publ_author_name
'Rajabimoghadam, Khashayar'
'Darwish, Yousef'
'Bashir, Umyeena'
'Pitman, Dylan'
'Eichelberger, Sidney'
'Siegler, Maxime A.'
'Swart, Marcel'
'Garcia-Bosch, Isaac'

_publ_section_title
;
 Catalytic Aerobic Oxidation of Alcohols by Copper Complexes Bearing
 Redox-Active Ligands with Tunable H-Bonding Groups.
;
_journal_issue 48
_journal_name_full 'Journal of the American Chemical Society'
_journal_page_first 16625
_journal_page_last 16634
_journal_paper_doi 10.1021/jacs.8b08748
_journal_volume 140
_journal_year 2018
_chemical_absolute_configuration ad
_chemical_formula_moiety 'C64 H84 Cu K2 N12 O8'
_chemical_formula_sum 'C64 H84 Cu K2 N12 O8'
_chemical_formula_weight 1291.17
_space_group_crystal_system monoclinic
_space_group_IT_number 4
_space_group_name_Hall 'P 2yb'
_space_group_name_H-M_alt 'P 1 21 1'
_atom_sites_solution_hydrogens mixed
_atom_sites_solution_primary direct
_atom_sites_solution_secondary difmap
_audit_creation_method SHELXL-2014/7
_cell_angle_alpha 90
_cell_angle_beta 98.339(2)
_cell_angle_gamma 90
_cell_formula_units_Z 2
_cell_length_a 14.1664(3)
_cell_length_b 16.1836(4)
_cell_length_c 14.5015(3)
_cell_measurement_reflns_used 22096
_cell_measurement_temperature 110(2)
_cell_measurement_theta_max 27.67
_cell_measurement_theta_min 2.51
_cell_volume 3289.51(13)
_computing_cell_refinement 'CrysAlisPro 1.171.39.29c (Rigaku OD, 2017)'
_computing_data_collection 'CrysAlisPro 1.171.39.29c (Rigaku OD, 2017)'
_computing_data_reduction 'CrysAlisPro 1.171.39.29c (Rigaku OD, 2017)'
_computing_molecular_graphics 'SHELXTL v6.10 (Sheldrick, 2008)'
_computing_publication_material 'SHELXTL v6.10 (Sheldrick, 2008)'
_computing_structure_refinement 'SHELXL-2014/7 (Sheldrick, 2015)'
_computing_structure_solution 'SHELXS-2014/7 (Sheldrick, 2015)'
_diffrn_ambient_temperature 110(2)
_diffrn_measured_fraction_theta_full 0.999
_diffrn_measured_fraction_theta_max 0.999
_diffrn_measurement_device_type 'SuperNova, Dual, Cu at zero, Atlas'
_diffrn_measurement_method '\w scans'
_diffrn_radiation_monochromator mirror
_diffrn_radiation_source 'SuperNova (Mo) X-ray Source'
_diffrn_radiation_type MoK\a
_diffrn_radiation_wavelength 0.71073
_diffrn_reflns_av_R_equivalents 0.0321
_diffrn_reflns_av_unetI/netI 0.0398
_diffrn_reflns_Laue_measured_fraction_full 0.999
_diffrn_reflns_Laue_measured_fraction_max 0.999
_diffrn_reflns_limit_h_max 18
_diffrn_reflns_limit_h_min -13
_diffrn_reflns_limit_k_max 21
_diffrn_reflns_limit_k_min -21
_diffrn_reflns_limit_l_max 18
_diffrn_reflns_limit_l_min -18
_diffrn_reflns_number 47256
_diffrn_reflns_point_group_measured_fraction_full 0.999
_diffrn_reflns_point_group_measured_fraction_max 0.999
_diffrn_reflns_theta_full 25.242
_diffrn_reflns_theta_max 27.497
_diffrn_reflns_theta_min 2.173
_exptl_absorpt_coefficient_mu 0.521
_exptl_absorpt_correction_T_max 1.000
_exptl_absorpt_correction_T_min 0.451
_exptl_absorpt_correction_type gaussian
_exptl_absorpt_process_details
;
CrysAlisPro 1.171.39.29c (Rigaku Oxford Diffraction, 2017)
Numerical absorption correction based on gaussian integration over
			a multifaceted crystal model
Empirical absorption correction using spherical harmonics,
 implemented in SCALE3 ABSPACK scaling algorithm.
;
_exptl_crystal_colour brown
_exptl_crystal_density_diffrn 1.304
_exptl_crystal_description 'thick plate'
_exptl_crystal_F_000 1366
_exptl_crystal_size_max 0.37
_exptl_crystal_size_mid 0.28
_exptl_crystal_size_min 0.08
_refine_diff_density_max 0.335
_refine_diff_density_min -0.313
_refine_diff_density_rms 0.042
_refine_ls_abs_structure_details
;
 Flack x determined using 6166 quotients [(I+)-(I-)]/[(I+)+(I-)]
 (Parsons, Flack and Wagner, Acta Cryst. B69 (2013) 249-259).
;
_refine_ls_abs_structure_Flack -0.007(4)
_refine_ls_extinction_method none
_refine_ls_goodness_of_fit_ref 1.021
_refine_ls_hydrogen_treatment mixed
_refine_ls_matrix_type full
_refine_ls_number_parameters 1014
_refine_ls_number_reflns 15097
_refine_ls_number_restraints 677
_refine_ls_restrained_S_all 1.006
_refine_ls_R_factor_all 0.0363
_refine_ls_R_factor_gt 0.0314
_refine_ls_shift/su_max 0.001
_refine_ls_shift/su_mean 0.000
_refine_ls_structure_factor_coef Fsqd
_refine_ls_weighting_details 'w=1/[\s^2^(Fo^2^)+(0.0267P)^2^+0.8973P] where P=(Fo^2^+2Fc^2^)/3'
_refine_ls_weighting_scheme calc
_refine_ls_wR_factor_gt 0.0653
_refine_ls_wR_factor_ref 0.0675
_reflns_Friedel_coverage 0.932
_reflns_Friedel_fraction_full 1.000
_reflns_Friedel_fraction_max 1.000
_reflns_number_gt 14020
_reflns_number_total 15097
_reflns_threshold_expression 'I > 2\s(I)'
_cod_data_source_file ja8b08748_si_007.cif
_cod_data_source_block S_MeBz_PhPh_CuII
_cod_original_sg_symbol_H-M 'P 21'
_cod_database_code 4133176
_shelx_shelxl_version_number 2014/7
_shelx_space_group_comment
;
The symmetry employed for this shelxl refinement is uniquely defined
by the following loop, which should always be used as a source of
symmetry information in preference to the above space-group names.
They are only intended as comments.
;
_oxdiff_exptl_absorpt_empirical_full_min 0.762
_oxdiff_exptl_absorpt_empirical_full_max 1.308
_oxdiff_exptl_absorpt_empirical_details
;
Empirical correction (ABSPACK) includes:
- Absorption correction using spherical harmonics
- Frame scaling
;

loop_
_space_group_symop_operation_xyz
'x, y, z'
'-x, y+1/2, -z'

loop_
_atom_site_label
_atom_site_type_symbol
_atom_site_fract_x
_atom_site_fract_y
_atom_site_fract_z
_atom_site_U_iso_or_equiv
_atom_site_adp_type
_atom_site_occupancy
_atom_site_site_symmetry_order
_atom_site_calc_flag
_atom_site_refinement_flags_posn
_atom_site_refinement_flags_adp
_atom_site_refinement_flags_occupancy
_atom_site_disorder_assembly
_atom_site_disorder_group
Cu1 Cu 0.75037(2) 0.25608(2) 0.48060(2) 0.01277(7) Uani 1 1 d . . . . .
C1A C 0.88672(19) 0.50642(19) 0.3711(2) 0.0236(6) Uani 1 1 d . . . . .
H1A1 H 0.9139 0.4817 0.4308 0.035 Uiso 1 1 calc R U . . .
H1A2 H 0.9106 0.5630 0.3676 0.035 Uiso 1 1 calc R U . . .
H1A3 H 0.9054 0.4736 0.3199 0.035 Uiso 1 1 calc R U . . .
C2A C 0.77753(18) 0.50792(17) 0.36343(19) 0.0176(6) Uani 1 1 d . . . . .
H2A H 0.7595 0.5423 0.4155 0.021 Uiso 1 1 calc R U . . .
C3A C 0.73474(18) 0.54680(19) 0.27161(19) 0.0197(6) Uani 1 1 d . . . . .
C4A C 0.7199(2) 0.6316(2) 0.2671(2) 0.0285(7) Uani 1 1 d . . . . .
H4A H 0.7346 0.6640 0.3219 0.034 Uiso 1 1 calc R U . . .
C5A C 0.6838(2) 0.6697(2) 0.1832(3) 0.0389(9) Uani 1 1 d . . . . .
H5A H 0.6742 0.7278 0.1809 0.047 Uiso 1 1 calc R U . . .
C6A C 0.6622(2) 0.6229(3) 0.1035(3) 0.0399(9) Uani 1 1 d . . . . .
H6A H 0.6372 0.6487 0.0463 0.048 Uiso 1 1 calc R U . . .
C7A C 0.6769(2) 0.5386(3) 0.1065(2) 0.0371(8) Uani 1 1 d . . . . .
H7A H 0.6621 0.5064 0.0515 0.045 Uiso 1 1 calc R U . . .
C8A C 0.7135(2) 0.5005(2) 0.1906(2) 0.0263(7) Uani 1 1 d . . . . .
H8A H 0.7239 0.4425 0.1924 0.032 Uiso 1 1 calc R U . . .
C9A C 0.65671(18) 0.41168(17) 0.40346(18) 0.0156(5) Uani 1 1 d . . . . .
C10A C 0.55736(18) 0.30774(18) 0.46359(17) 0.0147(5) Uani 1 1 d . . . . .
C11A C 0.46994(18) 0.34935(19) 0.44317(19) 0.0188(6) Uani 1 1 d . . . . .
H11A H 0.4686 0.4044 0.4203 0.023 Uiso 1 1 calc R U . . .
C12A C 0.38502(19) 0.3104(2) 0.4562(2) 0.0233(6) Uani 1 1 d . . . . .
H12A H 0.3263 0.3394 0.4431 0.028 Uiso 1 1 calc R U . . .
C13A C 0.38574(19) 0.23013(18) 0.4879(2) 0.0219(6) Uani 1 1 d . . . . .
H13A H 0.3273 0.2035 0.4945 0.026 Uiso 1 1 calc R U . . .
C14A C 0.47131(18) 0.18791(19) 0.51039(18) 0.0183(6) Uani 1 1 d . . . . .
H14A H 0.4711 0.1324 0.5317 0.022 Uiso 1 1 calc R U . . .
C15A C 0.55822(17) 0.22704(17) 0.50176(17) 0.0134(5) Uani 1 1 d . . . . .
C16A C 0.66425(17) 0.12710(17) 0.58741(18) 0.0144(5) Uani 1 1 d . . . . .
C17A C 0.78021(19) 0.01857(18) 0.64217(19) 0.0176(6) Uani 1 1 d . . . . .
H17A H 0.7198 -0.0142 0.6300 0.021 Uiso 1 1 calc R U . . .
C18A C 0.8507(2) -0.0206(2) 0.5848(2) 0.0285(7) Uani 1 1 d . . . . .
H18A H 0.8236 -0.0198 0.5187 0.043 Uiso 1 1 calc R U . . .
H18B H 0.8632 -0.0778 0.6051 0.043 Uiso 1 1 calc R U . . .
H18C H 0.9105 0.0107 0.5939 0.043 Uiso 1 1 calc R U . . .
C19A C 0.81307(19) 0.01661(18) 0.74734(19) 0.0183(6) Uani 1 1 d . . . . .
C20A C 0.7702(2) 0.06827(19) 0.80562(19) 0.0226(6) Uani 1 1 d . . . . .
H20A H 0.7250 0.1083 0.7793 0.027 Uiso 1 1 calc R U . . .
C21A C 0.7924(2) 0.0622(2) 0.9017(2) 0.0318(7) Uani 1 1 d . . . . .
H21A H 0.7619 0.0975 0.9406 0.038 Uiso 1 1 calc R U . . .
C22A C 0.8587(3) 0.0050(2) 0.9411(2) 0.0363(8) Uani 1 1 d . . . . .
H22A H 0.8736 0.0007 1.0070 0.044 Uiso 1 1 calc R U . . .
C23A C 0.9032(2) -0.0456(2) 0.8843(2) 0.0317(7) Uani 1 1 d . . . . .
H23A H 0.9493 -0.0846 0.9111 0.038 Uiso 1 1 calc R U . . .
C24A C 0.8807(2) -0.04000(19) 0.7879(2) 0.0242(6) Uani 1 1 d . . . . .
H24A H 0.9118 -0.0751 0.7493 0.029 Uiso 1 1 calc R U . . .
N1A N 0.74502(16) 0.42316(15) 0.37461(17) 0.0168(5) Uani 1 1 d D . . . .
H1A4 H 0.788(2) 0.391(2) 0.398(2) 0.020 Uiso 1 1 d D U . . .
N2A N 0.64750(14) 0.33798(14) 0.44757(15) 0.0144(4) Uani 1 1 d . . . . .
N3A N 0.64943(14) 0.19099(14) 0.52539(15) 0.0135(4) Uani 1 1 d . . . . .
N4A N 0.75817(16) 0.10198(15) 0.60748(16) 0.0161(5) Uani 1 1 d D . . . .
H4A4 H 0.793(2) 0.120(2) 0.574(2) 0.019 Uiso 1 1 d D U . . .
O1A O 0.59557(13) 0.46677(13) 0.38687(14) 0.0221(4) Uani 1 1 d . . . . .
O2A O 0.60326(12) 0.09211(12) 0.62682(13) 0.0185(4) Uani 1 1 d . . . . .
C1B C 0.5830(2) -0.0038(2) 0.3789(2) 0.0299(7) Uani 1 1 d . . . . .
H1B1 H 0.5921 0.0030 0.4468 0.045 Uiso 1 1 calc R U . . .
H1B2 H 0.5595 -0.0596 0.3628 0.045 Uiso 1 1 calc R U . . .
H1B3 H 0.5364 0.0369 0.3503 0.045 Uiso 1 1 calc R U . . .
C2B C 0.6781(2) 0.00945(18) 0.34280(19) 0.0207(6) Uani 1 1 d . . . . .
H2B H 0.7250 -0.0319 0.3733 0.025 Uiso 1 1 calc R U . . .
C3B C 0.66656(19) -0.00385(18) 0.23762(19) 0.0193(6) Uani 1 1 d . . . . .
C4B C 0.6197(2) 0.0543(2) 0.1770(2) 0.0291(7) Uani 1 1 d . . . . .
H4B H 0.5970 0.1039 0.2011 0.035 Uiso 1 1 calc R U . . .
C5B C 0.6057(3) 0.0404(2) 0.0811(2) 0.0409(9) Uani 1 1 d . . . . .
H5B H 0.5738 0.0806 0.0402 0.049 Uiso 1 1 calc R U . . .
C6B C 0.6382(3) -0.0319(3) 0.0456(2) 0.0412(9) Uani 1 1 d . . . . .
H6B H 0.6278 -0.0418 -0.0197 0.049 Uiso 1 1 calc R U . . .
C7B C 0.6852(2) -0.0887(3) 0.1046(3) 0.0401(9) Uani 1 1 d . . . . .
H7B H 0.7084 -0.1379 0.0803 0.048 Uiso 1 1 calc R U . . .
C8B C 0.6992(2) -0.0749(2) 0.2004(2) 0.0301(7) Uani 1 1 d . . . . .
H8B H 0.7319 -0.1151 0.2408 0.036 Uiso 1 1 calc R U . . .
C9B C 0.80942(18) 0.10756(18) 0.38211(18) 0.0161(5) Uani 1 1 d . . . . .
C10B C 0.93392(17) 0.19741(17) 0.45789(17) 0.0136(5) Uani 1 1 d . . . . .
C11B C 1.01238(18) 0.14759(18) 0.44571(19) 0.0189(6) Uani 1 1 d . . . . .
H11B H 1.0021 0.0928 0.4228 0.023 Uiso 1 1 calc R U . . .
C12B C 1.10496(18) 0.17778(19) 0.4669(2) 0.0216(6) Uani 1 1 d . . . . .
H12B H 1.1575 0.1433 0.4592 0.026 Uiso 1 1 calc R U . . .
C13B C 1.12078(17) 0.2578(2) 0.49928(18) 0.0214(5) Uani 1 1 d . . . . .
H13B H 1.1839 0.2790 0.5109 0.026 Uiso 1 1 calc R U . . .
C14B C 1.04422(19) 0.30729(19) 0.51471(18) 0.0181(6) Uani 1 1 d . . . . .
H14B H 1.0555 0.3623 0.5366 0.022 Uiso 1 1 calc R U . . .
C15B C 0.95078(18) 0.27687(16) 0.49837(17) 0.0145(6) Uani 1 1 d . . . . .
C16B C 0.87705(18) 0.38184(17) 0.58251(18) 0.0161(5) Uani 1 1 d . . . . .
C17B C 0.78725(19) 0.47093(19) 0.6756(2) 0.0204(6) Uani 1 1 d . . . . .
H17B H 0.8349 0.5161 0.6728 0.025 Uiso 1 1 calc R U . . .
C18B C 0.6877(2) 0.5092(2) 0.6627(2) 0.0296(7) Uani 1 1 d . . . . .
H18D H 0.6775 0.5406 0.6043 0.044 Uiso 1 1 calc R U . . .
H18E H 0.6819 0.5463 0.7150 0.044 Uiso 1 1 calc R U . . .
H18F H 0.6397 0.4653 0.6606 0.044 Uiso 1 1 calc R U . . .
C19B C 0.80994(19) 0.42763(19) 0.7699(2) 0.0204(6) Uani 1 1 d . . . . .
C20B C 0.8028(2) 0.3427(2) 0.7798(2) 0.0260(6) Uani 1 1 d . . . . .
H20B H 0.7842 0.3094 0.7263 0.031 Uiso 1 1 calc R U . . .
C21B C 0.8224(2) 0.3056(2) 0.8670(2) 0.0367(8) Uani 1 1 d . . . . .
H21B H 0.8171 0.2474 0.8726 0.044 Uiso 1 1 calc R U . . .
C22B C 0.8496(3) 0.3531(3) 0.9450(3) 0.0431(9) Uani 1 1 d . . . . .
H22B H 0.8629 0.3276 1.0045 0.052 Uiso 1 1 calc R U . . .
C23B C 0.8576(2) 0.4376(3) 0.9370(2) 0.0410(9) Uani 1 1 d . . . . .
H23B H 0.8765 0.4703 0.9909 0.049 Uiso 1 1 calc R U . . .
C24B C 0.8379(2) 0.4749(2) 0.8496(2) 0.0295(7) Uani 1 1 d . . . . .
H24B H 0.8435 0.5331 0.8443 0.035 Uiso 1 1 calc R U . . .
N1B N 0.71274(16) 0.09177(16) 0.37004(17) 0.0183(5) Uani 1 1 d D . . . .
H1B4 H 0.683(2) 0.116(2) 0.407(2) 0.022 Uiso 1 1 d D U . . .
N2B N 0.83696(14) 0.17406(14) 0.43742(15) 0.0141(4) Uani 1 1 d . . . . .
N3B N 0.86869(14) 0.31943(14) 0.51822(14) 0.0142(4) Uani 1 1 d . . . . .
N4B N 0.79171(17) 0.41544(17) 0.59761(17) 0.0206(5) Uani 1 1 d D . . . .
H4B4 H 0.743(2) 0.390(2) 0.570(2) 0.025 Uiso 1 1 d D U . . .
O1B O 0.86110(13) 0.06190(13) 0.34207(13) 0.0220(4) Uani 1 1 d . . . . .
O2B O 0.95175(13) 0.40964(13) 0.62689(13) 0.0205(4) Uani 1 1 d . . . . .
K1 K 0.50027(4) 0.05003(4) 0.75146(4) 0.01989(13) Uani 1 1 d D . . . .
K2 K 1.05679(4) 0.47271(4) 0.76812(4) 0.02048(13) Uani 1 1 d D . . . .
C1S C 0.5768(18) 0.4033(8) 0.8661(13) 0.025(2) Uani 0.463(7) 1 d D U P A 1
H1S1 H 0.6429 0.4223 0.8808 0.038 Uiso 0.463(7) 1 calc R U P A 1
H1S2 H 0.5360 0.4362 0.9011 0.038 Uiso 0.463(7) 1 calc R U P A 1
H1S3 H 0.5553 0.4098 0.7991 0.038 Uiso 0.463(7) 1 calc R U P A 1
C2S C 0.5910(13) 0.3006(7) 0.9920(11) 0.0362(19) Uani 0.463(7) 1 d D U P A 1
H2S1 H 0.5750 0.2431 1.0042 0.054 Uiso 0.463(7) 1 calc R U P A 1
H2S2 H 0.5526 0.3376 1.0250 0.054 Uiso 0.463(7) 1 calc R U P A 1
H2S3 H 0.6589 0.3101 1.0140 0.054 Uiso 0.463(7) 1 calc R U P A 1
N1S N 0.5710(4) 0.3169(3) 0.8915(4) 0.0210(15) Uani 0.463(7) 1 d D U P A 1
C3S C 0.5634(4) 0.2539(5) 0.8319(5) 0.0211(14) Uani 0.463(7) 1 d D U P A 1
C4S C 0.543(3) 0.2718(17) 0.7283(16) 0.033(5) Uani 0.463(7) 1 d D U P A 1
H4S1 H 0.5354 0.2196 0.6937 0.049 Uiso 0.463(7) 1 calc R U P A 1
H4S2 H 0.5957 0.3033 0.7093 0.049 Uiso 0.463(7) 1 calc R U P A 1
H4S3 H 0.4838 0.3040 0.7151 0.049 Uiso 0.463(7) 1 calc R U P A 1
O1S O 0.5732(17) 0.1799(7) 0.8537(10) 0.023(3) Uani 0.463(7) 1 d D U P A 1
C1C C 0.5660(15) 0.3942(7) 0.8452(11) 0.025(2) Uani 0.537(7) 1 d D U P A 2
H1C1 H 0.5493 0.4024 0.9078 0.038 Uiso 0.537(7) 1 calc R U P A 2
H1C2 H 0.5209 0.4245 0.7998 0.038 Uiso 0.537(7) 1 calc R U P A 2
H1C3 H 0.6308 0.4147 0.8433 0.038 Uiso 0.537(7) 1 calc R U P A 2
C2C C 0.551(2) 0.2854(14) 0.7240(13) 0.025(3) Uani 0.537(7) 1 d D U P A 2
H2C1 H 0.5822 0.2323 0.7157 0.037 Uiso 0.537(7) 1 calc R U P A 2
H2C2 H 0.5811 0.3286 0.6908 0.037 Uiso 0.537(7) 1 calc R U P A 2
H2C3 H 0.4833 0.2816 0.6989 0.037 Uiso 0.537(7) 1 calc R U P A 2
N1C N 0.5616(3) 0.3055(4) 0.8222(3) 0.0224(13) Uani 0.537(7) 1 d D U P A 2
C3C C 0.5730(4) 0.2455(4) 0.8856(5) 0.0249(14) Uani 0.537(7) 1 d D U P A 2
C4C C 0.5870(12) 0.2710(5) 0.9868(10) 0.0362(19) Uani 0.537(7) 1 d D U P A 2
H4C1 H 0.5260 0.2891 1.0040 0.054 Uiso 0.537(7) 1 calc R U P A 2
H4C2 H 0.6331 0.3164 0.9963 0.054 Uiso 0.537(7) 1 calc R U P A 2
H4C3 H 0.6111 0.2239 1.0257 0.054 Uiso 0.537(7) 1 calc R U P A 2
O1C O 0.5644(15) 0.1722(7) 0.8689(9) 0.026(3) Uani 0.537(7) 1 d D U P A 2
C5S C 0.6002(7) -0.2949(7) 0.7621(12) 0.041(3) Uani 0.639(8) 1 d D U P A 1
H5S1 H 0.6611 -0.3208 0.7872 0.061 Uiso 0.639(8) 1 calc R U P A 1
H5S2 H 0.5926 -0.2956 0.6938 0.061 Uiso 0.639(8) 1 calc R U P A 1
H5S3 H 0.5478 -0.3256 0.7833 0.061 Uiso 0.639(8) 1 calc R U P A 1
C6S C 0.6924(10) -0.1691(14) 0.8089(18) 0.041(4) Uani 0.639(8) 1 d D U P A 1
H6S1 H 0.6845 -0.1113 0.8262 0.062 Uiso 0.639(8) 1 calc R U P A 1
H6S2 H 0.7208 -0.1715 0.7512 0.062 Uiso 0.639(8) 1 calc R U P A 1
H6S3 H 0.7344 -0.1972 0.8589 0.062 Uiso 0.639(8) 1 calc R U P A 1
N2S N 0.5992(3) -0.2099(3) 0.7946(3) 0.0306(12) Uani 0.639(8) 1 d D U P A 1
C7S C 0.5195(4) -0.1678(4) 0.8022(3) 0.0246(12) Uani 0.639(8) 1 d D U P A 1
C8S C 0.4254(10) -0.2106(12) 0.7796(17) 0.029(3) Uani 0.639(8) 1 d D U P A 1
H8S1 H 0.4225 -0.2571 0.8224 0.043 Uiso 0.639(8) 1 calc R U P A 1
H8S2 H 0.4181 -0.2312 0.7154 0.043 Uiso 0.639(8) 1 calc R U P A 1
H8S3 H 0.3738 -0.1716 0.7860 0.043 Uiso 0.639(8) 1 calc R U P A 1
O2S O 0.5315(18) -0.0938(5) 0.8335(11) 0.033(2) Uani 0.639(8) 1 d D U P A 1
C5C C 0.4242(14) -0.225(2) 0.770(3) 0.020(4) Uani 0.361(8) 1 d D U P A 2
H5C1 H 0.4012 -0.2500 0.8245 0.030 Uiso 0.361(8) 1 calc R U P A 2
H5C2 H 0.3999 -0.2568 0.7143 0.030 Uiso 0.361(8) 1 calc R U P A 2
H5C3 H 0.4015 -0.1680 0.7629 0.030 Uiso 0.361(8) 1 calc R U P A 2
C6C C 0.5685(11) -0.3021(12) 0.7525(19) 0.034(4) Uani 0.361(8) 1 d D U P A 2
H6C1 H 0.6313 -0.2904 0.7347 0.050 Uiso 0.361(8) 1 calc R U P A 2
H6C2 H 0.5263 -0.3242 0.6986 0.050 Uiso 0.361(8) 1 calc R U P A 2
H6C3 H 0.5753 -0.3428 0.8030 0.050 Uiso 0.361(8) 1 calc R U P A 2
N2C N 0.5279(5) -0.2260(5) 0.7839(5) 0.025(2) Uani 0.361(8) 1 d D U P A 2
C7C C 0.5775(8) -0.1590(6) 0.8120(6) 0.027(2) Uani 0.361(8) 1 d D U P A 2
C8C C 0.6826(17) -0.160(3) 0.818(3) 0.040(6) Uani 0.361(8) 1 d D U P A 2
H8C1 H 0.7000 -0.1568 0.7549 0.061 Uiso 0.361(8) 1 calc R U P A 2
H8C2 H 0.7078 -0.2113 0.8478 0.061 Uiso 0.361(8) 1 calc R U P A 2
H8C3 H 0.7097 -0.1126 0.8546 0.061 Uiso 0.361(8) 1 calc R U P A 2
O2C O 0.522(3) -0.0976(10) 0.826(2) 0.033(2) Uani 0.361(8) 1 d D U P A 2
C9S C 1.0210(10) 0.2232(10) 0.7304(7) 0.035(3) Uani 0.734(7) 1 d D U P B 1
H9S1 H 1.0127 0.2829 0.7213 0.052 Uiso 0.734(7) 1 calc R U P B 1
H9S2 H 0.9607 0.1950 0.7084 0.052 Uiso 0.734(7) 1 calc R U P B 1
H9S3 H 1.0704 0.2034 0.6951 0.052 Uiso 0.734(7) 1 calc R U P B 1
C10S C 1.0479(5) 0.1195(4) 0.8554(4) 0.0358(14) Uani 0.734(7) 1 d D U P B 1
H10A H 1.1090 0.0938 0.8479 0.054 Uiso 0.734(7) 1 calc R U P B 1
H10B H 0.9961 0.0909 0.8157 0.054 Uiso 0.734(7) 1 calc R U P B 1
H10C H 1.0378 0.1153 0.9207 0.054 Uiso 0.734(7) 1 calc R U P B 1
N3S N 1.0492(3) 0.2059(3) 0.8285(2) 0.0260(10) Uani 0.734(7) 1 d D U P B 1
C11S C 1.0840(3) 0.2662(3) 0.8855(3) 0.0277(11) Uani 0.734(7) 1 d D U P B 1
C12S C 1.1269(9) 0.2386(9) 0.9863(8) 0.044(3) Uani 0.734(7) 1 d D U P B 1
H12C H 1.1827 0.2034 0.9835 0.066 Uiso 0.734(7) 1 calc R U P B 1
H12D H 1.0788 0.2077 1.0142 0.066 Uiso 0.734(7) 1 calc R U P B 1
H12E H 1.1461 0.2875 1.0242 0.066 Uiso 0.734(7) 1 calc R U P B 1
O3S O 1.0896(6) 0.3376(3) 0.8611(4) 0.0366(13) Uani 0.734(7) 1 d D U P B 1
C9C C 1.0600(17) 0.1156(10) 0.8991(14) 0.047(5) Uani 0.266(7) 1 d D U P B 2
H9C1 H 1.0451 0.0988 0.8337 0.071 Uiso 0.266(7) 1 calc R U P B 2
H9C2 H 1.0053 0.1038 0.9313 0.071 Uiso 0.266(7) 1 calc R U P B 2
H9C3 H 1.1158 0.0849 0.9290 0.071 Uiso 0.266(7) 1 calc R U P B 2
C10C C 1.105(3) 0.243(2) 0.9940(18) 0.032(6) Uani 0.266(7) 1 d D U P B 2
H10D H 1.1221 0.3005 0.9854 0.049 Uiso 0.266(7) 1 calc R U P B 2
H10E H 1.1592 0.2137 1.0295 0.049 Uiso 0.266(7) 1 calc R U P B 2
H10F H 1.0501 0.2402 1.0281 0.049 Uiso 0.266(7) 1 calc R U P B 2
N3C N 1.0805(7) 0.2038(6) 0.9041(7) 0.029(3) Uani 0.266(7) 1 d D U P B 2
C11C C 1.0674(8) 0.2562(9) 0.8329(9) 0.026(2) Uani 0.266(7) 1 d D U P B 2
C12C C 1.006(3) 0.227(3) 0.740(2) 0.035(6) Uani 0.266(7) 1 d D U P B 2
H12F H 0.9824 0.2760 0.7034 0.052 Uiso 0.266(7) 1 calc R U P B 2
H12G H 0.9512 0.1952 0.7550 0.052 Uiso 0.266(7) 1 calc R U P B 2
H12H H 1.0446 0.1933 0.7047 0.052 Uiso 0.266(7) 1 calc R U P B 2
O3C O 1.098(2) 0.3282(8) 0.8398(13) 0.0366(13) Uani 0.266(7) 1 d D U P B 2
C13S C 1.1005(8) 0.8014(5) 0.7583(7) 0.0412(17) Uani 0.837(7) 1 d D U P B 1
H13C H 1.0432 0.8078 0.7122 0.062 Uiso 0.837(7) 1 calc R U P B 1
H13D H 1.1570 0.8003 0.7265 0.062 Uiso 0.837(7) 1 calc R U P B 1
H13E H 1.1053 0.8480 0.8020 0.062 Uiso 0.837(7) 1 calc R U P B 1
C14S C 1.1841(5) 0.6855(4) 0.8489(8) 0.0370(17) Uani 0.837(7) 1 d D U P B 1
H14C H 1.1709 0.6361 0.8840 0.055 Uiso 0.837(7) 1 calc R U P B 1
H14D H 1.2220 0.7245 0.8907 0.055 Uiso 0.837(7) 1 calc R U P B 1
H14E H 1.2198 0.6698 0.7985 0.055 Uiso 0.837(7) 1 calc R U P B 1
N4S N 1.0946(3) 0.7241(2) 0.8095(2) 0.0291(9) Uani 0.837(7) 1 d D U P B 1
C15S C 1.0125(3) 0.6836(2) 0.8117(2) 0.0257(9) Uani 0.837(7) 1 d D U P B 1
C16S C 0.9204(5) 0.7249(6) 0.7713(10) 0.037(2) Uani 0.837(7) 1 d D U P B 1
H16A H 0.8665 0.6900 0.7821 0.055 Uiso 0.837(7) 1 calc R U P B 1
H16B H 0.9193 0.7328 0.7041 0.055 Uiso 0.837(7) 1 calc R U P B 1
H16C H 0.9156 0.7786 0.8013 0.055 Uiso 0.837(7) 1 calc R U P B 1
O4S O 1.0105(3) 0.6141(2) 0.8472(4) 0.0312(13) Uani 0.837(7) 1 d D U P B 1
C13C C 0.9376(19) 0.741(3) 0.766(4) 0.027(7) Uani 0.163(7) 1 d D U P B 2
H13F H 0.9101 0.6850 0.7622 0.040 Uiso 0.163(7) 1 calc R U P B 2
H13G H 0.9238 0.7675 0.7048 0.040 Uiso 0.163(7) 1 calc R U P B 2
H13H H 0.9097 0.7732 0.8121 0.040 Uiso 0.163(7) 1 calc R U P B 2
C14C C 1.092(4) 0.809(3) 0.770(5) 0.0412(17) Uani 0.163(7) 1 d D U P B 2
H14F H 1.1574 0.8090 0.8043 0.062 Uiso 0.163(7) 1 calc R U P B 2
H14G H 1.0586 0.8584 0.7875 0.062 Uiso 0.163(7) 1 calc R U P B 2
H14H H 1.0951 0.8101 0.7030 0.062 Uiso 0.163(7) 1 calc R U P B 2
N4C N 1.0421(13) 0.7351(10) 0.7936(12) 0.028(3) Uani 0.163(7) 1 d D U P B 2
C15C C 1.0826(13) 0.6693(11) 0.8350(12) 0.026(3) Uani 0.163(7) 1 d D U P B 2
C16C C 1.189(2) 0.660(2) 0.855(4) 0.036(7) Uani 0.163(7) 1 d D U P B 2
H16D H 1.2081 0.6483 0.9218 0.054 Uiso 0.163(7) 1 calc R U P B 2
H16E H 1.2198 0.7115 0.8393 0.054 Uiso 0.163(7) 1 calc R U P B 2
H16F H 1.2097 0.6146 0.8183 0.054 Uiso 0.163(7) 1 calc R U P B 2
O4C O 1.0351(19) 0.6124(10) 0.8618(18) 0.026(4) Uani 0.163(7) 1 d D U P B 2

loop_
_atom_site_aniso_label
_atom_site_aniso_U_11
_atom_site_aniso_U_22
_atom_site_aniso_U_33
_atom_site_aniso_U_23
_atom_site_aniso_U_13
_atom_site_aniso_U_12
Cu1 0.00956(13) 0.01278(15) 0.01621(14) 0.00054(14) 0.00268(11) 0.00012(12)
C1A 0.0170(14) 0.0235(17) 0.0297(15) 0.0037(13) 0.0018(12) -0.0043(11)
C2A 0.0178(13) 0.0149(14) 0.0204(13) 0.0004(11) 0.0036(11) -0.0032(10)
C3A 0.0151(12) 0.0216(15) 0.0237(14) 0.0032(12) 0.0077(10) -0.0022(11)
C4A 0.0287(16) 0.0227(17) 0.0342(17) 0.0069(14) 0.0050(13) -0.0002(13)
C5A 0.0374(19) 0.030(2) 0.050(2) 0.0194(17) 0.0065(16) 0.0027(15)
C6A 0.0342(19) 0.049(3) 0.037(2) 0.0254(18) 0.0044(15) 0.0030(16)
C7A 0.0365(18) 0.052(3) 0.0234(16) 0.0057(16) 0.0056(13) -0.0032(17)
C8A 0.0251(15) 0.0289(18) 0.0256(15) 0.0026(13) 0.0058(12) 0.0001(12)
C9A 0.0182(13) 0.0154(14) 0.0133(12) -0.0003(10) 0.0019(10) 0.0008(10)
C10A 0.0117(12) 0.0184(15) 0.0144(12) -0.0029(11) 0.0031(10) -0.0013(10)
C11A 0.0142(13) 0.0200(16) 0.0226(14) 0.0033(11) 0.0040(11) 0.0032(11)
C12A 0.0119(13) 0.0272(18) 0.0308(16) 0.0046(13) 0.0029(11) 0.0046(11)
C13A 0.0117(12) 0.0267(17) 0.0280(15) 0.0021(12) 0.0050(11) -0.0011(11)
C14A 0.0152(13) 0.0201(16) 0.0193(13) 0.0022(12) 0.0015(10) -0.0019(11)
C15A 0.0123(12) 0.0170(14) 0.0111(12) -0.0012(10) 0.0021(10) 0.0017(10)
C16A 0.0136(12) 0.0144(14) 0.0155(12) -0.0035(10) 0.0030(10) -0.0010(10)
C17A 0.0164(13) 0.0184(15) 0.0178(13) 0.0013(11) 0.0013(10) 0.0024(11)
C18A 0.0319(16) 0.0304(19) 0.0240(14) 0.0019(14) 0.0064(12) 0.0154(14)
C19A 0.0180(13) 0.0172(15) 0.0192(13) 0.0021(11) 0.0010(11) -0.0035(11)
C20A 0.0223(14) 0.0230(17) 0.0219(14) 0.0024(12) 0.0015(11) 0.0002(11)
C21A 0.0395(18) 0.035(2) 0.0219(15) -0.0037(14) 0.0066(13) -0.0028(15)
C22A 0.047(2) 0.041(2) 0.0181(15) 0.0082(14) -0.0047(14) -0.0102(16)
C23A 0.0330(17) 0.0269(19) 0.0316(17) 0.0115(14) -0.0077(14) -0.0040(13)
C24A 0.0244(15) 0.0202(16) 0.0266(15) 0.0030(13) -0.0007(12) 0.0003(12)
N1A 0.0146(11) 0.0146(13) 0.0219(12) 0.0042(10) 0.0045(9) 0.0010(9)
N2A 0.0104(10) 0.0161(12) 0.0171(11) 0.0028(9) 0.0035(8) 0.0005(8)
N3A 0.0098(10) 0.0145(12) 0.0166(10) 0.0016(9) 0.0032(8) 0.0007(8)
N4A 0.0125(11) 0.0183(13) 0.0183(11) 0.0040(10) 0.0043(9) -0.0009(9)
O1A 0.0171(9) 0.0214(11) 0.0286(10) 0.0100(9) 0.0058(8) 0.0052(8)
O2A 0.0143(9) 0.0200(11) 0.0219(10) 0.0064(8) 0.0054(8) -0.0005(8)
C1B 0.0351(17) 0.0315(19) 0.0244(15) -0.0055(14) 0.0087(13) -0.0158(14)
C2B 0.0261(14) 0.0159(15) 0.0191(14) -0.0011(11) -0.0001(11) -0.0029(11)
C3B 0.0192(13) 0.0197(16) 0.0194(13) -0.0030(11) 0.0043(11) -0.0071(11)
C4B 0.0407(17) 0.0199(17) 0.0260(15) -0.0010(13) 0.0019(13) -0.0064(14)
C5B 0.056(2) 0.038(2) 0.0254(16) 0.0072(16) -0.0049(15) -0.0169(18)
C6B 0.041(2) 0.062(3) 0.0215(15) -0.0109(18) 0.0101(14) -0.0229(19)
C7B 0.0358(19) 0.047(2) 0.040(2) -0.0242(18) 0.0114(16) -0.0053(17)
C8B 0.0248(15) 0.032(2) 0.0332(17) -0.0092(15) 0.0017(13) 0.0008(13)
C9B 0.0165(13) 0.0174(15) 0.0142(12) 0.0020(11) 0.0017(10) 0.0007(10)
C10B 0.0113(12) 0.0166(14) 0.0131(12) 0.0021(10) 0.0028(9) -0.0001(10)
C11B 0.0164(13) 0.0190(15) 0.0214(14) 0.0001(12) 0.0029(11) 0.0028(11)
C12B 0.0126(13) 0.0259(17) 0.0273(15) 0.0040(13) 0.0060(11) 0.0063(11)
C13B 0.0111(11) 0.0291(15) 0.0244(13) 0.0031(15) 0.0034(9) -0.0008(13)
C14B 0.0176(13) 0.0177(15) 0.0194(13) 0.0009(11) 0.0034(10) -0.0017(11)
C15B 0.0130(12) 0.0180(16) 0.0126(11) 0.0045(10) 0.0025(9) 0.0019(9)
C16B 0.0159(13) 0.0150(14) 0.0179(13) 0.0025(11) 0.0037(10) -0.0011(10)
C17B 0.0196(13) 0.0175(15) 0.0250(14) -0.0051(12) 0.0061(11) 0.0010(11)
C18B 0.0320(17) 0.0269(18) 0.0307(16) -0.0026(14) 0.0074(13) 0.0119(13)
C19B 0.0139(13) 0.0255(17) 0.0227(14) -0.0024(12) 0.0052(11) -0.0010(11)
C20B 0.0260(15) 0.0242(17) 0.0287(16) -0.0007(13) 0.0070(12) -0.0005(12)
C21B 0.0349(18) 0.034(2) 0.042(2) 0.0123(17) 0.0110(15) 0.0027(15)
C22B 0.0366(19) 0.063(3) 0.0295(18) 0.0127(18) 0.0049(15) 0.0013(18)
C23B 0.0377(19) 0.062(3) 0.0226(16) -0.0094(17) 0.0015(14) -0.0093(18)
C24B 0.0267(15) 0.0327(19) 0.0294(16) -0.0079(15) 0.0051(12) -0.0079(14)
N1B 0.0162(12) 0.0196(14) 0.0199(12) -0.0065(10) 0.0048(9) -0.0027(10)
N2B 0.0100(10) 0.0151(12) 0.0176(11) -0.0007(9) 0.0031(8) 0.0007(8)
N3B 0.0105(10) 0.0148(12) 0.0174(11) -0.0001(9) 0.0029(8) -0.0005(8)
N4B 0.0157(12) 0.0237(15) 0.0221(12) -0.0074(10) 0.0018(10) 0.0012(10)
O1B 0.0179(9) 0.0237(12) 0.0247(10) -0.0079(9) 0.0039(8) 0.0036(8)
O2B 0.0165(9) 0.0220(11) 0.0225(10) -0.0049(8) 0.0012(8) -0.0024(8)
K1 0.0216(3) 0.0187(3) 0.0205(3) -0.0033(2) 0.0068(2) -0.0061(2)
K2 0.0253(3) 0.0168(3) 0.0193(3) 0.0000(2) 0.0028(2) -0.0058(2)
C1S 0.029(4) 0.023(3) 0.022(7) -0.002(3) 0.000(4) 0.003(3)
C2S 0.061(3) 0.026(6) 0.021(2) -0.006(5) 0.0027(19) -0.014(5)
N1S 0.027(3) 0.016(3) 0.019(3) -0.002(2) 0.002(2) 0.001(2)
C3S 0.022(3) 0.023(4) 0.020(3) -0.002(3) 0.005(2) -0.003(3)
C4S 0.045(9) 0.027(9) 0.025(6) 0.000(5) 0.002(5) -0.007(7)
O1S 0.033(4) 0.019(4) 0.019(5) 0.003(3) 0.011(4) -0.006(3)
C1C 0.029(4) 0.023(3) 0.022(7) -0.002(3) 0.000(4) 0.003(3)
C2C 0.032(6) 0.021(7) 0.020(5) -0.004(4) 0.004(4) -0.004(6)
N1C 0.026(2) 0.017(3) 0.023(3) -0.005(2) 0.0014(19) 0.002(2)
C3C 0.022(2) 0.028(4) 0.024(3) 0.000(3) 0.003(2) -0.004(2)
C4C 0.061(3) 0.026(6) 0.021(2) -0.006(5) 0.0027(19) -0.014(5)
O1C 0.038(4) 0.024(4) 0.017(4) -0.001(3) 0.010(4) -0.010(3)
C5S 0.043(6) 0.025(4) 0.057(6) -0.008(3) 0.013(5) 0.004(4)
C6S 0.025(4) 0.037(7) 0.060(8) -0.008(5) -0.002(5) -0.009(5)
N2S 0.032(3) 0.021(3) 0.039(2) -0.006(2) 0.0067(19) -0.0025(19)
C7S 0.033(3) 0.024(3) 0.017(2) 0.004(2) 0.002(2) -0.003(2)
C8S 0.042(5) 0.023(7) 0.021(5) 0.000(4) 0.003(3) -0.005(3)
O2S 0.053(5) 0.0183(15) 0.026(3) -0.0054(16) 0.003(3) -0.002(2)
C5C 0.016(6) 0.019(10) 0.023(8) 0.000(7) -0.003(5) 0.000(5)
C6C 0.033(9) 0.027(7) 0.044(8) -0.002(5) 0.016(7) 0.002(7)
N2C 0.028(4) 0.022(4) 0.024(3) -0.002(3) 0.005(3) -0.004(3)
C7C 0.038(5) 0.022(4) 0.020(4) 0.004(3) 0.002(4) -0.007(4)
C8C 0.036(9) 0.037(10) 0.052(9) 0.000(8) 0.016(7) 0.009(7)
O2C 0.053(5) 0.0183(15) 0.026(3) -0.0054(16) 0.003(3) -0.002(2)
C9S 0.045(5) 0.033(4) 0.025(3) -0.003(3) -0.002(4) 0.014(4)
C10S 0.045(3) 0.022(3) 0.040(3) 0.004(3) 0.004(3) -0.004(2)
N3S 0.0308(19) 0.022(2) 0.025(2) 0.0015(16) 0.0031(15) 0.0026(16)
C11S 0.030(2) 0.024(3) 0.029(2) 0.002(2) 0.0052(18) 0.0005(18)
C12S 0.053(6) 0.056(6) 0.026(3) -0.009(3) 0.012(3) -0.015(4)
O3S 0.051(2) 0.0221(17) 0.036(3) 0.0034(18) 0.002(2) -0.0062(15)
C9C 0.069(10) 0.021(7) 0.048(10) 0.021(8) -0.003(9) 0.003(7)
C10C 0.051(12) 0.024(9) 0.022(8) 0.002(7) 0.005(8) 0.006(8)
N3C 0.030(4) 0.026(5) 0.032(5) 0.005(4) 0.009(4) -0.002(4)
C11C 0.029(4) 0.021(5) 0.028(5) 0.001(5) 0.005(4) 0.002(4)
C12C 0.040(11) 0.031(11) 0.036(10) -0.005(8) 0.014(8) -0.008(10)
O3C 0.051(2) 0.0221(17) 0.036(3) 0.0034(18) 0.002(2) -0.0062(15)
C13S 0.072(4) 0.022(2) 0.036(4) -0.004(2) 0.028(2) -0.010(2)
C14S 0.031(3) 0.037(4) 0.042(3) -0.011(3) 0.003(2) -0.002(2)
N4S 0.034(2) 0.0220(19) 0.0323(18) -0.0014(14) 0.0077(16) -0.0070(16)
C15S 0.034(2) 0.023(2) 0.0218(17) -0.0056(15) 0.0088(15) -0.0018(16)
C16S 0.037(3) 0.033(5) 0.041(3) -0.003(3) 0.006(3) 0.006(3)
O4S 0.043(3) 0.0186(18) 0.034(2) 0.0002(15) 0.012(2) -0.0041(14)
C13C 0.032(12) 0.022(14) 0.025(11) -0.008(11) 0.002(11) -0.003(10)
C14C 0.072(4) 0.022(2) 0.036(4) -0.004(2) 0.028(2) -0.010(2)
N4C 0.034(6) 0.024(6) 0.030(6) 0.000(5) 0.015(6) -0.012(6)
C15C 0.031(6) 0.026(6) 0.023(5) -0.009(5) 0.010(5) -0.003(5)
C16C 0.033(11) 0.031(15) 0.042(12) -0.002(13) -0.004(10) -0.003(10)
O4C 0.039(8) 0.015(7) 0.023(7) 0.002(5) 0.001(7) -0.006(6)

loop_
_atom_type_symbol
_atom_type_description
_atom_type_scat_dispersion_real
_atom_type_scat_dispersion_imag
_atom_type_scat_source
C C 0.0033 0.0016 'International Tables Vol C Tables 4.2.6.8 and 6.1.1.4'
H H 0.0000 0.0000 'International Tables Vol C Tables 4.2.6.8 and 6.1.1.4'
N N 0.0061 0.0033 'International Tables Vol C Tables 4.2.6.8 and 6.1.1.4'
O O 0.0106 0.0060 'International Tables Vol C Tables 4.2.6.8 and 6.1.1.4'
K K 0.2009 0.2494 'International Tables Vol C Tables 4.2.6.8 and 6.1.1.4'
Cu Cu 0.3201 1.2651 'International Tables Vol C Tables 4.2.6.8 and 6.1.1.4'

loop_
_geom_angle_atom_site_label_1
_geom_angle_atom_site_label_2
_geom_angle_atom_site_label_3
_geom_angle
_geom_angle_site_symmetry_1
_geom_angle_site_symmetry_3
N3A Cu1 N2B 105.13(9) . .
N3A Cu1 N3B 144.94(9) . .
N2B Cu1 N3B 83.96(9) . .
N3A Cu1 N2A 83.86(9) . .
N2B Cu1 N2A 147.76(9) . .
N3B Cu1 N2A 106.58(9) . .
C2A C1A H1A1 109.5 . .
C2A C1A H1A2 109.5 . .
H1A1 C1A H1A2 109.5 . .
C2A C1A H1A3 109.5 . .
H1A1 C1A H1A3 109.5 . .
H1A2 C1A H1A3 109.5 . .
N1A C2A C3A 113.2(2) . .
N1A C2A C1A 107.9(2) . .
C3A C2A C1A 109.9(2) . .
N1A C2A H2A 108.6 . .
C3A C2A H2A 108.6 . .
C1A C2A H2A 108.6 . .
C4A C3A C8A 118.7(3) . .
C4A C3A C2A 119.3(3) . .
C8A C3A C2A 121.9(3) . .
C4A C3A K1 80.57(17) . 2_656
C8A C3A K1 80.25(16) . 2_656
C2A C3A K1 111.38(15) . 2_656
C3A C4A C5A 120.9(3) . .
C3A C4A K1 75.40(17) . 2_656
C5A C4A K1 83.42(19) . 2_656
C3A C4A H4A 119.6 . .
C5A C4A H4A 119.6 . .
K1 C4A H4A 111.8 2_656 .
C6A C5A C4A 119.8(3) . .
C6A C5A K1 80.7(2) . 2_656
C4A C5A K1 73.18(18) . 2_656
C6A C5A H5A 120.1 . .
C4A C5A H5A 120.1 . .
K1 C5A H5A 116.7 2_656 .
C5A C6A C7A 120.2(3) . .
C5A C6A K1 76.7(2) . 2_656
C7A C6A K1 76.07(19) . 2_656
C5A C6A H6A 119.9 . .
C7A C6A H6A 119.9 . .
K1 C6A H6A 118.2 2_656 .
C6A C7A C8A 119.9(3) . .
C6A C7A K1 81.3(2) . 2_656
C8A C7A K1 73.40(17) . 2_656
C6A C7A H7A 120.0 . .
C8A C7A H7A 120.0 . .
K1 C7A H7A 115.9 2_656 .
C3A C8A C7A 120.6(3) . .
C3A C8A K1 75.68(16) . 2_656
C7A C8A K1 83.08(19) . 2_656
C3A C8A H8A 119.7 . .
C7A C8A H8A 119.7 . .
K1 C8A H8A 111.8 2_656 .
O1A C9A N2A 127.2(2) . .
O1A C9A N1A 118.6(2) . .
N2A C9A N1A 114.1(2) . .
C11A C10A C15A 118.8(2) . .
C11A C10A N2A 126.0(3) . .
C15A C10A N2A 115.2(2) . .
C12A C11A C10A 120.4(3) . .
C12A C11A H11A 119.8 . .
C10A C11A H11A 119.8 . .
C13A C12A C11A 120.5(3) . .
C13A C12A H12A 119.8 . .
C11A C12A H12A 119.8 . .
C12A C13A C14A 120.4(3) . .
C12A C13A H13A 119.8 . .
C14A C13A H13A 119.8 . .
C13A C14A C15A 120.2(3) . .
C13A C14A H14A 119.9 . .
C15A C14A H14A 119.9 . .
C14A C15A N3A 125.0(2) . .
C14A C15A C10A 119.4(2) . .
N3A C15A C10A 115.5(2) . .
O2A C16A N3A 126.7(2) . .
O2A C16A N4A 118.9(2) . .
N3A C16A N4A 114.4(2) . .
N4A C17A C18A 108.7(2) . .
N4A C17A C19A 112.5(2) . .
C18A C17A C19A 114.0(2) . .
N4A C17A H17A 107.1 . .
C18A C17A H17A 107.1 . .
C19A C17A H17A 107.1 . .
C17A C18A H18A 109.5 . .
C17A C18A H18B 109.5 . .
H18A C18A H18B 109.5 . .
C17A C18A H18C 109.5 . .
H18A C18A H18C 109.5 . .
H18B C18A H18C 109.5 . .
C20A C19A C24A 118.3(3) . .
C20A C19A C17A 119.8(2) . .
C24A C19A C17A 121.7(3) . .
C21A C20A C19A 120.8(3) . .
C21A C20A H20A 119.6 . .
C19A C20A H20A 119.6 . .
C22A C21A C20A 120.3(3) . .
C22A C21A H21A 119.8 . .
C20A C21A H21A 119.8 . .
C23A C22A C21A 119.6(3) . .
C23A C22A H22A 120.2 . .
C21A C22A H22A 120.2 . .
C22A C23A C24A 120.3(3) . .
C22A C23A H23A 119.9 . .
C24A C23A H23A 119.9 . .
C23A C24A C19A 120.7(3) . .
C23A C24A H24A 119.7 . .
C19A C24A H24A 119.7 . .
C9A N1A C2A 118.1(2) . .
C9A N1A H1A4 116(2) . .
C2A N1A H1A4 114(2) . .
C9A N2A C10A 121.8(2) . .
C9A N2A Cu1 125.50(17) . .
C10A N2A Cu1 112.25(18) . .
C16A N3A C15A 121.3(2) . .
C16A N3A Cu1 125.07(17) . .
C15A N3A Cu1 112.50(17) . .
C16A N4A C17A 119.8(2) . .
C16A N4A H4A4 115(2) . .
C17A N4A H4A4 115(2) . .
C9A O1A K1 141.75(17) . 2_656
C16A O2A K1 161.54(18) . .
C2B C1B H1B1 109.5 . .
C2B C1B H1B2 109.5 . .
H1B1 C1B H1B2 109.5 . .
C2B C1B H1B3 109.5 . .
H1B1 C1B H1B3 109.5 . .
H1B2 C1B H1B3 109.5 . .
N1B C2B C3B 112.6(2) . .
N1B C2B C1B 108.3(2) . .
C3B C2B C1B 110.5(2) . .
N1B C2B H2B 108.4 . .
C3B C2B H2B 108.4 . .
C1B C2B H2B 108.4 . .
C8B C3B C4B 118.3(3) . .
C8B C3B C2B 121.0(3) . .
C4B C3B C2B 120.6(3) . .
C3B C4B C5B 120.6(3) . .
C3B C4B H4B 119.7 . .
C5B C4B H4B 119.7 . .
C6B C5B C4B 120.0(3) . .
C6B C5B H5B 120.0 . .
C4B C5B H5B 120.0 . .
C7B C6B C5B 119.7(3) . .
C7B C6B H6B 120.2 . .
C5B C6B H6B 120.2 . .
C6B C7B C8B 120.3(3) . .
C6B C7B H7B 119.8 . .
C8B C7B H7B 119.8 . .
C3B C8B C7B 121.1(3) . .
C3B C8B K2 98.42(18) . 2_746
C7B C8B K2 99.2(2) . 2_746
C3B C8B H8B 119.4 . .
C7B C8B H8B 119.4 . .
K2 C8B H8B 71.8 2_746 .
O1B C9B N2B 127.3(2) . .
O1B C9B N1B 118.2(3) . .
N2B C9B N1B 114.5(2) . .
C11B C10B N2B 125.6(2) . .
C11B C10B C15B 118.9(2) . .
N2B C10B C15B 115.4(2) . .
C12B C11B C10B 120.5(3) . .
C12B C11B H11B 119.7 . .
C10B C11B H11B 119.7 . .
C13B C12B C11B 120.3(2) . .
C13B C12B H12B 119.9 . .
C11B C12B H12B 119.9 . .
C12B C13B C14B 120.1(2) . .
C12B C13B H13B 120.0 . .
C14B C13B H13B 120.0 . .
C13B C14B C15B 120.7(3) . .
C13B C14B H14B 119.7 . .
C15B C14B H14B 119.7 . .
C14B C15B N3B 125.3(2) . .
C14B C15B C10B 119.1(2) . .
N3B C15B C10B 115.5(2) . .
O2B C16B N3B 127.2(2) . .
O2B C16B N4B 118.6(3) . .
N3B C16B N4B 114.2(2) . .
N4B C17B C18B 107.4(2) . .
N4B C17B C19B 112.7(3) . .
C18B C17B C19B 111.4(2) . .
N4B C17B H17B 108.4 . .
C18B C17B H17B 108.4 . .
C19B C17B H17B 108.4 . .
C17B C18B H18D 109.5 . .
C17B C18B H18E 109.5 . .
H18D C18B H18E 109.5 . .
C17B C18B H18F 109.5 . .
H18D C18B H18F 109.5 . .
H18E C18B H18F 109.5 . .
C20B C19B C24B 118.3(3) . .
C20B C19B C17B 122.5(3) . .
C24B C19B C17B 119.2(3) . .
C19B C20B C21B 120.9(3) . .
C19B C20B H20B 119.5 . .
C21B C20B H20B 119.5 . .
C22B C21B C20B 120.1(4) . .
C22B C21B H21B 119.9 . .
C20B C21B H21B 119.9 . .
C21B C22B C23B 120.1(3) . .
C21B C22B H22B 120.0 . .
C23B C22B H22B 120.0 . .
C22B C23B C24B 119.8(3) . .
C22B C23B H23B 120.1 . .
C24B C23B H23B 120.1 . .
C19B C24B C23B 120.7(3) . .
C19B C24B K2 82.68(16) . .
C23B C24B K2 103.5(2) . .
C19B C24B H24B 119.6 . .
C23B C24B H24B 119.6 . .
K2 C24B H24B 83.9 . .
C9B N1B C2B 119.6(2) . .
C9B N1B H1B4 115(2) . .
C2B N1B H1B4 115(2) . .
C9B N2B C10B 121.3(2) . .
C9B N2B Cu1 125.45(17) . .
C10B N2B Cu1 112.58(17) . .
C16B N3B C15B 120.3(2) . .
C16B N3B Cu1 123.94(16) . .
C15B N3B Cu1 112.37(17) . .
C16B N4B C17B 120.5(2) . .
C16B N4B H4B4 115(2) . .
C17B N4B H4B4 122(2) . .
C9B O1B K2 168.85(18) . 2_746
C16B O2B K2 155.77(17) . .
O2A K1 O2C 119.0(7) . .
O2A K1 O2S 118.6(4) . .
O2A K1 O1A 83.24(6) . 2_646
O2C K1 O1A 82.1(9) . 2_646
O2S K1 O1A 85.7(5) . 2_646
O2A K1 O1C 94.4(4) . .
O2C K1 O1C 113.8(9) . .
O1A K1 O1C 162.5(4) 2_646 .
O2A K1 O1S 88.2(4) . .
O2S K1 O1S 114.7(6) . .
O1A K1 O1S 159.5(4) 2_646 .
O2A K1 C3A 126.85(7) . 2_646
O2C K1 C3A 94.8(10) . 2_646
O2S K1 C3A 97.7(6) . 2_646
O1A K1 C3A 60.78(6) 2_646 2_646
O1C K1 C3A 108.7(5) . 2_646
O1S K1 C3A 111.7(5) . 2_646
O2A K1 C8A 149.68(7) . 2_646
O2C K1 C8A 74.7(9) . 2_646
O2S K1 C8A 76.9(5) . 2_646
O1A K1 C8A 71.53(7) 2_646 2_646
O1C K1 C8A 104.6(4) . 2_646
O1S K1 C8A 109.7(5) . 2_646
C3A K1 C8A 24.07(7) 2_646 2_646
O2A K1 C4A 116.99(7) . 2_646
O2C K1 C4A 116.3(10) . 2_646
O2S K1 C4A 118.6(5) . 2_646
O1A K1 C4A 76.66(7) 2_646 2_646
O1C K1 C4A 89.2(5) . 2_646
O1S K1 C4A 90.9(5) . 2_646
C3A K1 C4A 24.03(8) 2_646 2_646
C8A K1 C4A 41.66(8) 2_646 2_646
O2A K1 C7A 164.17(8) . 2_646
O2C K1 C7A 76.1(8) . 2_646
O2S K1 C7A 76.9(4) . 2_646
O1A K1 C7A 95.02(7) 2_646 2_646
O1C K1 C7A 82.5(4) . 2_646
O1S K1 C7A 88.2(5) . 2_646
C3A K1 C7A 41.75(7) 2_646 2_646
C8A K1 C7A 23.52(8) 2_646 2_646
C4A K1 C7A 47.68(8) 2_646 2_646
O2A K1 C5A 124.48(8) . 2_646
O2C K1 C5A 116.3(8) . 2_646
O2S K1 C5A 117.0(4) . 2_646
O1A K1 C5A 99.70(7) 2_646 2_646
O1C K1 C5A 67.4(5) . 2_646
O1S K1 C5A 70.1(5) . 2_646
C3A K1 C5A 41.66(8) 2_646 2_646
C8A K1 C5A 47.71(9) 2_646 2_646
C4A K1 C5A 23.40(8) 2_646 2_646
C7A K1 C5A 40.17(10) 2_646 2_646
O2A K1 C6A 144.42(9) . 2_646
O2C K1 C6A 96.2(7) . 2_646
O2S K1 C6A 96.2(4) . 2_646
O1A K1 C6A 108.45(7) 2_646 2_646
O1C K1 C6A 64.3(5) . 2_646
O1S K1 C6A 69.1(5) . 2_646
C3A K1 C6A 48.04(7) 2_646 2_646
C8A K1 C6A 40.72(8) 2_646 2_646
C4A K1 C6A 40.59(8) 2_646 2_646
C7A K1 C6A 22.68(9) 2_646 2_646
C5A K1 C6A 22.62(9) 2_646 2_646
O1B K2 O2B 89.40(6) 2_756 .
O1B K2 O3S 137.97(18) 2_756 .
O2B K2 O3S 96.90(17) . .
O1B K2 O3C 131.6(6) 2_756 .
O2B K2 O3C 91.9(5) . .
O1B K2 O4C 86.4(6) 2_756 .
O2B K2 O4C 130.2(6) . .
O3C K2 O4C 126.5(7) . .
O1B K2 O4S 86.98(12) 2_756 .
O2B K2 O4S 122.12(12) . .
O3S K2 O4S 122.47(17) . .
O1B K2 C15C 66.5(3) 2_756 .
O2B K2 C15C 129.8(3) . .
O3C K2 C15C 137.4(6) . .
O4C K2 C15C 20.2(5) . .
O1B K2 C24B 135.76(8) 2_756 .
O2B K2 C24B 80.35(7) . .
O3S K2 C24B 86.16(19) . .
O3C K2 C24B 91.9(6) . .
O4C K2 C24B 69.2(5) . .
O4S K2 C24B 63.93(12) . .
C15C K2 C24B 87.5(3) . .
O1B K2 C8B 71.08(7) 2_756 2_756
O2B K2 C8B 117.63(7) . 2_756
O3S K2 C8B 69.2(2) . 2_756
O3C K2 C8B 65.7(6) . 2_756
O4C K2 C8B 107.6(6) . 2_756
O4S K2 C8B 115.42(12) . 2_756
C15C K2 C8B 96.2(3) . 2_756
C24B K2 C8B 150.41(8) . 2_756
N1S C1S H1S1 109.5 . .
N1S C1S H1S2 109.5 . .
H1S1 C1S H1S2 109.5 . .
N1S C1S H1S3 109.5 . .
H1S1 C1S H1S3 109.5 . .
H1S2 C1S H1S3 109.5 . .
N1S C2S H2S1 109.5 . .
N1S C2S H2S2 109.5 . .
H2S1 C2S H2S2 109.5 . .
N1S C2S H2S3 109.5 . .
H2S1 C2S H2S3 109.5 . .
H2S2 C2S H2S3 109.5 . .
C3S N1S C1S 125.1(9) . .
C3S N1S C2S 119.5(7) . .
C1S N1S C2S 114.6(9) . .
O1S C3S N1S 125.3(9) . .
O1S C3S C4S 115.8(13) . .
N1S C3S C4S 118.8(13) . .
C3S C4S H4S1 109.5 . .
C3S C4S H4S2 109.5 . .
H4S1 C4S H4S2 109.5 . .
C3S C4S H4S3 109.5 . .
H4S1 C4S H4S3 109.5 . .
H4S2 C4S H4S3 109.5 . .
C3S O1S K1 126.4(10) . .
N1C C1C H1C1 109.5 . .
N1C C1C H1C2 109.5 . .
H1C1 C1C H1C2 109.5 . .
N1C C1C H1C3 109.5 . .
H1C1 C1C H1C3 109.5 . .
H1C2 C1C H1C3 109.5 . .
N1C C2C H2C1 109.5 . .
N1C C2C H2C2 109.5 . .
H2C1 C2C H2C2 109.5 . .
N1C C2C H2C3 109.5 . .
H2C1 C2C H2C3 109.5 . .
H2C2 C2C H2C3 109.5 . .
C3C N1C C2C 120.0(10) . .
C3C N1C C1C 123.9(7) . .
C2C N1C C1C 115.9(12) . .
O1C C3C N1C 125.2(9) . .
O1C C3C C4C 117.2(9) . .
N1C C3C C4C 117.2(6) . .
C3C C4C H4C1 109.5 . .
C3C C4C H4C2 109.5 . .
H4C1 C4C H4C2 109.5 . .
C3C C4C H4C3 109.5 . .
H4C1 C4C H4C3 109.5 . .
H4C2 C4C H4C3 109.5 . .
C3C O1C K1 149.7(11) . .
N2S C5S H5S1 109.5 . .
N2S C5S H5S2 109.5 . .
H5S1 C5S H5S2 109.5 . .
N2S C5S H5S3 109.5 . .
H5S1 C5S H5S3 109.5 . .
H5S2 C5S H5S3 109.5 . .
N2S C6S H6S1 109.5 . .
N2S C6S H6S2 109.5 . .
H6S1 C6S H6S2 109.5 . .
N2S C6S H6S3 109.5 . .
H6S1 C6S H6S3 109.5 . .
H6S2 C6S H6S3 109.5 . .
C7S N2S C5S 123.9(6) . .
C7S N2S C6S 120.9(10) . .
C5S N2S C6S 114.9(10) . .
O2S C7S N2S 115.8(12) . .
O2S C7S C8S 125.3(13) . .
N2S C7S C8S 118.8(8) . .
C7S C8S H8S1 109.5 . .
C7S C8S H8S2 109.5 . .
H8S1 C8S H8S2 109.5 . .
C7S C8S H8S3 109.5 . .
H8S1 C8S H8S3 109.5 . .
H8S2 C8S H8S3 109.5 . .
C7S O2S K1 131.6(11) . .
N2C C5C H5C1 109.5 . .
N2C C5C H5C2 109.5 . .
H5C1 C5C H5C2 109.5 . .
N2C C5C H5C3 109.5 . .
H5C1 C5C H5C3 109.5 . .
H5C2 C5C H5C3 109.5 . .
N2C C6C H6C1 109.5 . .
N2C C6C H6C2 109.5 . .
H6C1 C6C H6C2 109.5 . .
N2C C6C H6C3 109.5 . .
H6C1 C6C H6C3 109.5 . .
H6C2 C6C H6C3 109.5 . .
C7C N2C C5C 121.0(15) . .
C7C N2C C6C 124.8(10) . .
C5C N2C C6C 113.7(15) . .
O2C C7C N2C 112(2) . .
O2C C7C C8C 129(3) . .
N2C C7C C8C 119.6(18) . .
C7C C8C H8C1 109.5 . .
C7C C8C H8C2 109.5 . .
H8C1 C8C H8C2 109.5 . .
C7C C8C H8C3 109.5 . .
H8C1 C8C H8C3 109.5 . .
H8C2 C8C H8C3 109.5 . .
C7C O2C K1 132.2(18) . .
N3S C9S H9S1 109.5 . .
N3S C9S H9S2 109.5 . .
H9S1 C9S H9S2 109.5 . .
N3S C9S H9S3 109.5 . .
H9S1 C9S H9S3 109.5 . .
H9S2 C9S H9S3 109.5 . .
N3S C10S H10A 109.5 . .
N3S C10S H10B 109.5 . .
H10A C10S H10B 109.5 . .
N3S C10S H10C 109.5 . .
H10A C10S H10C 109.5 . .
H10B C10S H10C 109.5 . .
C11S N3S C9S 119.7(8) . .
C11S N3S C10S 124.0(4) . .
C9S N3S C10S 115.9(7) . .
O3S C11S N3S 123.5(6) . .
O3S C11S C12S 120.7(7) . .
N3S C11S C12S 115.6(6) . .
C11S C12S H12C 109.5 . .
C11S C12S H12D 109.5 . .
H12C C12S H12D 109.5 . .
C11S C12S H12E 109.5 . .
H12C C12S H12E 109.5 . .
H12D C12S H12E 109.5 . .
C11S O3S K2 161.1(6) . .
N3C C9C H9C1 109.5 . .
N3C C9C H9C2 109.5 . .
H9C1 C9C H9C2 109.5 . .
N3C C9C H9C3 109.5 . .
H9C1 C9C H9C3 109.5 . .
H9C2 C9C H9C3 109.5 . .
N3C C10C H10D 109.5 . .
N3C C10C H10E 109.5 . .
H10D C10C H10E 109.5 . .
N3C C10C H10F 109.5 . .
H10D C10C H10F 109.5 . .
H10E C10C H10F 109.5 . .
C11C N3C C10C 114.3(17) . .
C11C N3C C9C 125.6(13) . .
C10C N3C C9C 119.5(16) . .
O3C C11C N3C 121.9(14) . .
O3C C11C C12C 120(2) . .
N3C C11C C12C 118.4(19) . .
C11C C12C H12F 109.5 . .
C11C C12C H12G 109.5 . .
H12F C12C H12G 109.5 . .
C11C C12C H12H 109.5 . .
H12F C12C H12H 109.5 . .
H12G C12C H12H 109.5 . .
C11C O3C K2 139.3(16) . .
N4S C13S H13C 109.5 . .
N4S C13S H13D 109.5 . .
H13C C13S H13D 109.5 . .
N4S C13S H13E 109.5 . .
H13C C13S H13E 109.5 . .
H13D C13S H13E 109.5 . .
N4S C14S H14C 109.5 . .
N4S C14S H14D 109.5 . .
H14C C14S H14D 109.5 . .
N4S C14S H14E 109.5 . .
H14C C14S H14E 109.5 . .
H14D C14S H14E 109.5 . .
C15S N4S C14S 119.4(4) . .
C15S N4S C13S 123.0(6) . .
C14S N4S C13S 117.2(6) . .
O4S C15S N4S 121.8(4) . .
O4S C15S C16S 119.6(5) . .
N4S C15S C16S 118.6(5) . .
C15S C16S H16A 109.5 . .
C15S C16S H16B 109.5 . .
H16A C16S H16B 109.5 . .
C15S C16S H16C 109.5 . .
H16A C16S H16C 109.5 . .
H16B C16S H16C 109.5 . .
C15S O4S K2 125.1(3) . .
N4C C13C H13F 109.5 . .
N4C C13C H13G 109.5 . .
H13F C13C H13G 109.5 . .
N4C C13C H13H 109.5 . .
H13F C13C H13H 109.5 . .
H13G C13C H13H 109.5 . .
N4C C14C H14F 109.5 . .
N4C C14C H14G 109.5 . .
H14F C14C H14G 109.5 . .
N4C C14C H14H 109.5 . .
H14F C14C H14H 109.5 . .
H14G C14C H14H 109.5 . .
C15C N4C C14C 125(3) . .
C15C N4C C13C 122(2) . .
C14C N4C C13C 113(3) . .
O4C C15C N4C 122(2) . .
O4C C15C C16C 116(2) . .
N4C C15C C16C 122(2) . .
O4C C15C K2 48.5(10) . .
N4C C15C K2 128.3(13) . .
C16C C15C K2 91.6(19) . .
C15C C16C H16D 109.5 . .
C15C C16C H16E 109.5 . .
H16D C16C H16E 109.5 . .
C15C C16C H16F 109.5 . .
H16D C16C H16F 109.5 . .
H16E C16C H16F 109.5 . .
C15C O4C K2 111.2(14) . .

loop_
_geom_bond_atom_site_label_1
_geom_bond_atom_site_label_2
_geom_bond_distance
_geom_bond_site_symmetry_2
Cu1 N3A 1.961(2) .
Cu1 N2B 1.970(2) .
Cu1 N3B 1.973(2) .
Cu1 N2A 1.977(2) .
Cu1 H4B4 2.54(3) .
Cu1 H1A4 2.59(3) .
Cu1 H4A4 2.61(3) .
Cu1 H1B4 2.63(3) .
C1A C2A 1.535(4) .
C1A H1A1 0.9800 .
C1A H1A2 0.9800 .
C1A H1A3 0.9800 .
C2A N1A 1.464(4) .
C2A C3A 1.517(4) .
C2A H2A 1.0000 .
C3A C4A 1.388(4) .
C3A C8A 1.388(4) .
C3A K1 3.298(3) 2_656
C4A C5A 1.395(5) .
C4A K1 3.362(3) 2_656
C4A H4A 0.9500 .
C5A C6A 1.379(6) .
C5A K1 3.489(3) 2_656
C5A H5A 0.9500 .
C6A C7A 1.380(6) .
C6A K1 3.538(3) 2_656
C6A H6A 0.9500 .
C7A C8A 1.397(4) .
C7A K1 3.475(3) 2_656
C7A H7A 0.9500 .
C8A K1 3.354(3) 2_656
C8A H8A 0.9500 .
C9A O1A 1.242(3) .
C9A N2A 1.369(3) .
C9A N1A 1.388(3) .
C10A C11A 1.403(4) .
C10A C15A 1.418(4) .
C10A N2A 1.418(3) .
C11A C12A 1.395(4) .
C11A H11A 0.9500 .
C12A C13A 1.377(4) .
C12A H12A 0.9500 .
C13A C14A 1.388(4) .
C13A H13A 0.9500 .
C14A C15A 1.406(4) .
C14A H14A 0.9500 .
C15A N3A 1.414(3) .
C16A O2A 1.240(3) .
C16A N3A 1.366(3) .
C16A N4A 1.381(3) .
C17A N4A 1.459(4) .
C17A C18A 1.526(4) .
C17A C19A 1.529(4) .
C17A H17A 1.0000 .
C18A H18A 0.9800 .
C18A H18B 0.9800 .
C18A H18C 0.9800 .
C19A C20A 1.390(4) .
C19A C24A 1.393(4) .
C20A C21A 1.386(4) .
C20A H20A 0.9500 .
C21A C22A 1.382(5) .
C21A H21A 0.9500 .
C22A C23A 1.377(5) .
C22A H22A 0.9500 .
C23A C24A 1.392(4) .
C23A H23A 0.9500 .
C24A H24A 0.9500 .
N1A H1A4 0.83(3) .
N4A H4A4 0.80(3) .
O1A K1 2.625(2) 2_656
O2A K1 2.5737(18) .
C1B C2B 1.530(4) .
C1B H1B1 0.9800 .
C1B H1B2 0.9800 .
C1B H1B3 0.9800 .
C2B N1B 1.454(4) .
C2B C3B 1.525(4) .
C2B H2B 1.0000 .
C3B C8B 1.378(4) .
C3B C4B 1.389(4) .
C4B C5B 1.394(4) .
C4B H4B 0.9500 .
C5B C6B 1.385(6) .
C5B H5B 0.9500 .
C6B C7B 1.362(6) .
C6B H6B 0.9500 .
C7B C8B 1.393(5) .
C7B H7B 0.9500 .
C8B K2 3.506(3) 2_746
C8B H8B 0.9500 .
C9B O1B 1.242(3) .
C9B N2B 1.365(4) .
C9B N1B 1.379(3) .
C10B C11B 1.405(4) .
C10B N2B 1.414(3) .
C10B C15B 1.419(4) .
C11B C12B 1.392(4) .
C11B H11B 0.9500 .
C12B C13B 1.385(5) .
C12B H12B 0.9500 .
C13B C14B 1.392(4) .
C13B H13B 0.9500 .
C14B C15B 1.400(4) .
C14B H14B 0.9500 .
C15B N3B 1.417(3) .
C16B O2B 1.241(3) .
C16B N3B 1.368(3) .
C16B N4B 1.372(3) .
C17B N4B 1.453(4) .
C17B C18B 1.527(4) .
C17B C19B 1.529(4) .
C17B H17B 1.0000 .
C18B H18D 0.9800 .
C18B H18E 0.9800 .
C18B H18F 0.9800 .
C19B C20B 1.387(4) .
C19B C24B 1.394(4) .
C20B C21B 1.390(4) .
C20B H20B 0.9500 .
C21B C22B 1.376(5) .
C21B H21B 0.9500 .
C22B C23B 1.378(6) .
C22B H22B 0.9500 .
C23B C24B 1.395(5) .
C23B H23B 0.9500 .
C24B K2 3.476(3) .
C24B H24B 0.9500 .
N1B H1B4 0.83(3) .
N4B H4B4 0.85(3) .
O1B K2 2.5553(19) 2_746
O2B K2 2.5625(19) .
K1 O2C 2.620(10) .
K1 O2S 2.621(6) .
K1 O1A 2.625(2) 2_646
K1 O1C 2.681(7) .
K1 O1S 2.690(8) .
K1 C3A 3.298(3) 2_646
K1 C8A 3.354(3) 2_646
K1 C4A 3.362(3) 2_646
K1 C7A 3.475(3) 2_646
K1 C5A 3.489(3) 2_646
K1 C6A 3.538(3) 2_646
K2 O1B 2.5552(19) 2_756
K2 O3S 2.575(4) .
K2 O3C 2.591(11) .
K2 O4C 2.677(13) .
K2 O4S 2.684(3) .
K2 C15C 3.330(19) .
K2 C8B 3.506(3) 2_756
C1S N1S 1.452(15) .
C1S H1S1 0.9800 .
C1S H1S2 0.9800 .
C1S H1S3 0.9800 .
C2S N1S 1.468(17) .
C2S H2S1 0.9800 .
C2S H2S2 0.9800 .
C2S H2S3 0.9800 .
N1S C3S 1.332(9) .
C3S O1S 1.241(15) .
C3S C4S 1.52(2) .
C4S H4S1 0.9800 .
C4S H4S2 0.9800 .
C4S H4S3 0.9800 .
C1C N1C 1.473(12) .
C1C H1C1 0.9800 .
C1C H1C2 0.9800 .
C1C H1C3 0.9800 .
C2C N1C 1.448(19) .
C2C H2C1 0.9800 .
C2C H2C2 0.9800 .
C2C H2C3 0.9800 .
N1C C3C 1.331(8) .
C3C O1C 1.212(10) .
C3C C4C 1.508(15) .
C4C H4C1 0.9800 .
C4C H4C2 0.9800 .
C4C H4C3 0.9800 .
C5S N2S 1.455(12) .
C5S H5S1 0.9800 .
C5S H5S2 0.9800 .
C5S H5S3 0.9800 .
C6S N2S 1.464(14) .
C6S H6S1 0.9800 .
C6S H6S2 0.9800 .
C6S H6S3 0.9800 .
N2S C7S 1.337(7) .
C7S O2S 1.284(15) .
C7S C8S 1.497(16) .
C8S H8S1 0.9800 .
C8S H8S2 0.9800 .
C8S H8S3 0.9800 .
C5C N2C 1.45(2) .
C5C H5C1 0.9800 .
C5C H5C2 0.9800 .
C5C H5C3 0.9800 .
C6C N2C 1.46(2) .
C6C H6C1 0.9800 .
C6C H6C2 0.9800 .
C6C H6C3 0.9800 .
N2C C7C 1.324(12) .
C7C O2C 1.30(2) .
C7C C8C 1.48(2) .
C8C H8C1 0.9800 .
C8C H8C2 0.9800 .
C8C H8C3 0.9800 .
C9S N3S 1.449(11) .
C9S H9S1 0.9800 .
C9S H9S2 0.9800 .
C9S H9S3 0.9800 .
C10S N3S 1.454(7) .
C10S H10A 0.9800 .
C10S H10B 0.9800 .
C10S H10C 0.9800 .
N3S C11S 1.326(6) .
C11S O3S 1.216(6) .
C11S C12S 1.563(13) .
C12S H12C 0.9800 .
C12S H12D 0.9800 .
C12S H12E 0.9800 .
C9C N3C 1.456(18) .
C9C H9C1 0.9800 .
C9C H9C2 0.9800 .
C9C H9C3 0.9800 .
C10C N3C 1.44(2) .
C10C H10D 0.9800 .
C10C H10E 0.9800 .
C10C H10F 0.9800 .
N3C C11C 1.329(14) .
C11C O3C 1.244(19) .
C11C C12C 1.56(2) .
C12C H12F 0.9800 .
C12C H12G 0.9800 .
C12C H12H 0.9800 .
C13S N4S 1.463(8) .
C13S H13C 0.9800 .
C13S H13D 0.9800 .
C13S H13E 0.9800 .
C14S N4S 1.455(8) .
C14S H14C 0.9800 .
C14S H14D 0.9800 .
C14S H14E 0.9800 .
N4S C15S 1.341(5) .
C15S O4S 1.239(6) .
C15S C16S 1.506(8) .
C16S H16A 0.9800 .
C16S H16B 0.9800 .
C16S H16C 0.9800 .
C13C N4C 1.48(3) .
C13C H13F 0.9800 .
C13C H13G 0.9800 .
C13C H13H 0.9800 .
C14C N4C 1.46(3) .
C14C H14F 0.9800 .
C14C H14G 0.9800 .
C14C H14H 0.9800 .
N4C C15C 1.314(19) .
C15C O4C 1.24(2) .
C15C C16C 1.51(3) .
C16C H16D 0.9800 .
C16C H16E 0.9800 .
C16C H16F 0.9800 .

loop_
_geom_hbond_atom_site_label_D
_geom_hbond_atom_site_label_H
_geom_hbond_atom_site_label_A
_geom_hbond_distance_DH
_geom_hbond_distance_HA
_geom_hbond_distance_DA
_geom_hbond_angle_DHA
N1A H1A4 N3B 0.83(3) 2.26(3) 3.028(3) 153(3)
N4A H4A4 N2B 0.80(3) 2.33(3) 3.080(3) 157(3)
N1B H1B4 N3A 0.83(3) 2.21(3) 3.007(3) 161(3)
N4B H4B4 N2A 0.85(3) 2.24(3) 3.031(3) 155(3)

loop_
_geom_torsion_atom_site_label_1
_geom_torsion_atom_site_label_2
_geom_torsion_atom_site_label_3
_geom_torsion_atom_site_label_4
_geom_torsion
_geom_torsion_site_symmetry_1
_geom_torsion_site_symmetry_4
N1A C2A C3A C4A 149.6(3) . .
C1A C2A C3A C4A -89.7(3) . .
N1A C2A C3A C8A -33.2(3) . .
C1A C2A C3A C8A 87.5(3) . .
N1A C2A C3A K1 58.5(2) . 2_656
C1A C2A C3A K1 179.23(18) . 2_656
C8A C3A C4A C5A 0.4(4) . .
C2A C3A C4A C5A 177.8(3) . .
K1 C3A C4A C5A -72.9(3) 2_656 .
C8A C3A C4A K1 73.3(2) . 2_656
C2A C3A C4A K1 -109.3(2) . 2_656
C3A C4A C5A C6A 0.2(5) . .
K1 C4A C5A C6A -68.5(3) 2_656 .
C3A C4A C5A K1 68.6(3) . 2_656
C4A C5A C6A C7A -0.5(5) . .
K1 C5A C6A C7A -64.9(3) 2_656 .
C4A C5A C6A K1 64.4(3) . 2_656
C5A C6A C7A C8A 0.2(5) . .
K1 C6A C7A C8A -65.0(3) 2_656 .
C5A C6A C7A K1 65.2(3) . 2_656
C4A C3A C8A C7A -0.7(4) . .
C2A C3A C8A C7A -178.0(3) . .
K1 C3A C8A C7A 72.8(3) 2_656 .
C4A C3A C8A K1 -73.5(2) . 2_656
C2A C3A C8A K1 109.2(2) . 2_656
C6A C7A C8A C3A 0.4(5) . .
K1 C7A C8A C3A -68.8(2) 2_656 .
C6A C7A C8A K1 69.2(3) . 2_656
C15A C10A C11A C12A -3.0(4) . .
N2A C10A C11A C12A 175.4(3) . .
C10A C11A C12A C13A -1.0(4) . .
C11A C12A C13A C14A 2.2(4) . .
C12A C13A C14A C15A 0.6(4) . .
C13A C14A C15A N3A 177.9(3) . .
C13A C14A C15A C10A -4.6(4) . .
C11A C10A C15A C14A 5.7(4) . .
N2A C10A C15A C14A -172.9(2) . .
C11A C10A C15A N3A -176.5(2) . .
N2A C10A C15A N3A 4.9(3) . .
N4A C17A C19A C20A 38.5(3) . .
C18A C17A C19A C20A 162.8(3) . .
N4A C17A C19A C24A -146.2(3) . .
C18A C17A C19A C24A -21.9(4) . .
C24A C19A C20A C21A -1.6(4) . .
C17A C19A C20A C21A 173.9(3) . .
C19A C20A C21A C22A 0.7(5) . .
C20A C21A C22A C23A 0.4(5) . .
C21A C22A C23A C24A -0.7(5) . .
C22A C23A C24A C19A -0.1(5) . .
C20A C19A C24A C23A 1.2(4) . .
C17A C19A C24A C23A -174.1(3) . .
O1A C9A N1A C2A 25.6(4) . .
N2A C9A N1A C2A -154.9(2) . .
C3A C2A N1A C9A -80.9(3) . .
C1A C2A N1A C9A 157.3(2) . .
O1A C9A N2A C10A 13.4(4) . .
N1A C9A N2A C10A -166.0(2) . .
O1A C9A N2A Cu1 -175.1(2) . .
N1A C9A N2A Cu1 5.5(3) . .
C11A C10A N2A C9A -4.3(4) . .
C15A C10A N2A C9A 174.1(2) . .
C11A C10A N2A Cu1 -176.8(2) . .
C15A C10A N2A Cu1 1.6(3) . .
O2A C16A N3A C15A 2.5(4) . .
N4A C16A N3A C15A -176.3(2) . .
O2A C16A N3A Cu1 169.4(2) . .
N4A C16A N3A Cu1 -9.3(3) . .
C14A C15A N3A C16A -22.9(4) . .
C10A C15A N3A C16A 159.4(2) . .
C14A C15A N3A Cu1 168.6(2) . .
C10A C15A N3A Cu1 -9.0(3) . .
O2A C16A N4A C17A 24.3(4) . .
N3A C16A N4A C17A -156.9(2) . .
C18A C17A N4A C16A 130.5(3) . .
C19A C17A N4A C16A -102.3(3) . .
N2A C9A O1A K1 -121.2(3) . 2_656
N1A C9A O1A K1 58.2(4) . 2_656
N3A C16A O2A K1 -100.5(6) . .
N4A C16A O2A K1 78.1(6) . .
N1B C2B C3B C8B 134.4(3) . .
C1B C2B C3B C8B -104.4(3) . .
N1B C2B C3B C4B -47.9(4) . .
C1B C2B C3B C4B 73.4(3) . .
C8B C3B C4B C5B 0.5(4) . .
C2B C3B C4B C5B -177.3(3) . .
C3B C4B C5B C6B 0.2(5) . .
C4B C5B C6B C7B -1.0(5) . .
C5B C6B C7B C8B 1.0(5) . .
C4B C3B C8B C7B -0.5(4) . .
C2B C3B C8B C7B 177.3(3) . .
C4B C3B C8B K2 105.7(2) . 2_746
C2B C3B C8B K2 -76.5(3) . 2_746
C6B C7B C8B C3B -0.2(5) . .
C6B C7B C8B K2 -106.0(3) . 2_746
N2B C10B C11B C12B 178.9(2) . .
C15B C10B C11B C12B -4.4(4) . .
C10B C11B C12B C13B -0.8(4) . .
C11B C12B C13B C14B 2.9(4) . .
C12B C13B C14B C15B 0.4(4) . .
C13B C14B C15B N3B 175.0(2) . .
C13B C14B C15B C10B -5.6(4) . .
C11B C10B C15B C14B 7.5(4) . .
N2B C10B C15B C14B -175.5(2) . .
C11B C10B C15B N3B -173.0(2) . .
N2B C10B C15B N3B 4.0(3) . .
N4B C17B C19B C20B -20.8(4) . .
C18B C17B C19B C20B 100.1(3) . .
N4B C17B C19B C24B 160.0(2) . .
C18B C17B C19B C24B -79.1(3) . .
C24B C19B C20B C21B 0.3(4) . .
C17B C19B C20B C21B -178.9(3) . .
C19B C20B C21B C22B -0.1(5) . .
C20B C21B C22B C23B -0.1(5) . .
C21B C22B C23B C24B 0.1(5) . .
C20B C19B C24B C23B -0.3(4) . .
C17B C19B C24B C23B 179.0(3) . .
C20B C19B C24B K2 101.1(2) . .
C17B C19B C24B K2 -79.7(2) . .
C22B C23B C24B C19B 0.1(5) . .
C22B C23B C24B K2 -89.4(3) . .
O1B C9B N1B C2B 22.8(4) . .
N2B C9B N1B C2B -158.0(2) . .
C3B C2B N1B C9B -84.6(3) . .
C1B C2B N1B C9B 152.9(3) . .
O1B C9B N2B C10B -2.0(4) . .
N1B C9B N2B C10B 178.9(2) . .
O1B C9B N2B Cu1 168.2(2) . .
N1B C9B N2B Cu1 -10.9(3) . .
C11B C10B N2B C9B -16.5(4) . .
C15B C10B N2B C9B 166.7(2) . .
C11B C10B N2B Cu1 172.1(2) . .
C15B C10B N2B Cu1 -4.6(3) . .
O2B C16B N3B C15B 2.3(4) . .
N4B C16B N3B C15B -177.5(2) . .
O2B C16B N3B Cu1 160.0(2) . .
N4B C16B N3B Cu1 -19.8(3) . .
C14B C15B N3B C16B -21.8(4) . .
C10B C15B N3B C16B 158.8(2) . .
C14B C15B N3B Cu1 178.1(2) . .
C10B C15B N3B Cu1 -1.3(3) . .
O2B C16B N4B C17B -11.4(4) . .
N3B C16B N4B C17B 168.4(2) . .
C18B C17B N4B C16B 169.9(3) . .
C19B C17B N4B C16B -67.0(3) . .
N2B C9B O1B K2 -131.0(9) . 2_746
N1B C9B O1B K2 48.2(11) . 2_746
N3B C16B O2B K2 -145.8(3) . .
N4B C16B O2B K2 34.0(6) . .
C1S N1S C3S O1S 168.2(19) . .
C2S N1S C3S O1S -1.0(18) . .
C1S N1S C3S C4S -11(2) . .
C2S N1S C3S C4S 180.0(19) . .
N1S C3S O1S K1 156.3(8) . .
C4S C3S O1S K1 -25(3) . .
C2C N1C C3C O1C -9(2) . .
C1C N1C C3C O1C 175.6(17) . .
C2C N1C C3C C4C 177.8(16) . .
C1C N1C C3C C4C 2.7(15) . .
N1C C3C O1C K1 -17(3) . .
C4C C3C O1C K1 156(2) . .
C5S N2S C7S O2S 179.0(11) . .
C6S N2S C7S O2S -8.1(15) . .
C5S N2S C7S C8S 2.2(15) . .
C6S N2S C7S C8S 175.2(17) . .
N2S C7S O2S K1 108.6(16) . .
C8S C7S O2S K1 -75(2) . .
C5C N2C C7C O2C 1(2) . .
C6C N2C C7C O2C 172.5(18) . .
C5C N2C C7C C8C -175(3) . .
C6C N2C C7C C8C -3(3) . .
N2C C7C O2C K1 -120(3) . .
C8C C7C O2C K1 55(5) . .
C9S N3S C11S O3S 3.9(10) . .
C10S N3S C11S O3S 175.7(6) . .
C9S N3S C11S C12S -170.9(9) . .
C10S N3S C11S C12S 1.0(8) . .
N3S C11S O3S K2 24.2(18) . .
C12S C11S O3S K2 -161.3(13) . .
C10C N3C C11C O3C 18(3) . .
C9C N3C C11C O3C -170(2) . .
C10C N3C C11C C12C -157(3) . .
C9C N3C C11C C12C 14(3) . .
N3C C11C O3C K2 -151.2(15) . .
C12C C11C O3C K2 24(4) . .
C14S N4S C15S O4S 0.6(7) . .
C13S N4S C15S O4S 172.4(5) . .
C14S N4S C15S C16S 179.5(8) . .
C13S N4S C15S C16S -8.7(9) . .
N4S C15S O4S K2 -76.5(5) . .
C16S C15S O4S K2 104.6(7) . .
C14C N4C C15C O4C 172(4) . .
C13C N4C C15C O4C -8(4) . .
C14C N4C C15C C16C -6(5) . .
C13C N4C C15C C16C 174(4) . .
C14C N4C C15C K2 -128(3) . .
C13C N4C C15C K2 52(4) . .
N4C C15C O4C K2 115.2(18) . .
C16C C15C O4C K2 -67(3) . .
